data_7036894
loop_
_publ_author_name
'Xu, Wei-Jian'
'Chen, Shao-Li'
'Hu, Zhi-Tao'
'Lin, Rui-Biao'
'Su, Yu-Jun'
'Zhang, Wei-Xiong'
'Chen, Xiao-Ming'

_publ_section_title
;
 Cation-dependent structural phase transition and dielectric response in a
 family of cyano-bridged perovskite-like coordination polymers
;
_journal_name_full 'Dalton Trans.'
_journal_paper_doi 10.1039/C5DT03481G
_journal_year 2015
_chemical_formula_sum 'C14 H24 Fe K N8'
_chemical_formula_weight 399.36
_chemical_name_systematic
; 
 ? 
;
_space_group_IT_number 87
_symmetry_cell_setting tetragonal
_symmetry_space_group_name_Hall '-I 4'
_symmetry_space_group_name_H-M 'I 4/m'
_atom_sites_solution_hydrogens geom
_atom_sites_solution_primary direct
_atom_sites_solution_secondary difmap
_audit_creation_method SHELXL-97
_audit_update_record
;
2015-10-08 deposited with the CCDC.
2015-10-20 downloaded from the CCDC.
;
_cell_angle_alpha 90.00
_cell_angle_beta 90.00
_cell_angle_gamma 90.00
_cell_formula_units_Z 2
_cell_length_a 8.843(2)
_cell_length_b 8.843(2)
_cell_length_c 12.150(4)
_cell_measurement_reflns_used 983
_cell_measurement_temperature 298(2)
_cell_measurement_theta_max 27.3
_cell_measurement_theta_min 3.3
_cell_volume 950.1(4)
_computing_cell_refinement 'CrystalClear-SM Expert 2.1 b28 (Rigaku, 2013)'
_computing_data_collection 'CrystalClear-SM Expert 2.1 b28 (Rigaku, 2013)'
_computing_data_reduction 'CrystalClear-SM Expert 2.1 b28 (Rigaku, 2013)'
_computing_molecular_graphics 'SHELXTL-V (Sheldrick, 1997)'
_computing_publication_material 'SHELXL-97 (Sheldrick, 1997)'
_computing_structure_refinement 'SHELXL-97 (Sheldrick, 1997)'
_computing_structure_solution 'SHELXS-97 (Sheldrick, 1990)'
_diffrn_ambient_temperature 298(2)
_diffrn_measured_fraction_theta_full 0.986
_diffrn_measured_fraction_theta_max 0.986
_diffrn_measurement_device_type 'XtaLAB P300DS'
_diffrn_measurement_method '/w scan'
_diffrn_radiation_monochromator graphite
_diffrn_radiation_source 'fine-focus sealed tube'
_diffrn_radiation_type MoK\a
_diffrn_radiation_wavelength 0.71073
_diffrn_reflns_av_R_equivalents 0.0278
_diffrn_reflns_av_unetI/netI 0.0160
_diffrn_reflns_limit_h_max 10
_diffrn_reflns_limit_h_min -10
_diffrn_reflns_limit_k_max 9
_diffrn_reflns_limit_k_min -9
_diffrn_reflns_limit_l_max 14
_diffrn_reflns_limit_l_min -14
_diffrn_reflns_number 4344
_diffrn_reflns_theta_full 25.94
_diffrn_reflns_theta_max 25.94
_diffrn_reflns_theta_min 3.26
_exptl_absorpt_coefficient_mu 1.026
_exptl_absorpt_correction_T_max 0.8211
_exptl_absorpt_correction_T_min 0.7484
_exptl_absorpt_correction_type multi-scan
_exptl_absorpt_process_details 'REQAB; Jacobson, 1998'
_exptl_crystal_colour yellow
_exptl_crystal_density_diffrn 1.396
_exptl_crystal_density_method 'not measured'
_exptl_crystal_description block
_exptl_crystal_F_000 418
_exptl_crystal_size_max 0.30
_exptl_crystal_size_mid 0.25
_exptl_crystal_size_min 0.20
_refine_diff_density_max 0.213
_refine_diff_density_min -0.221
_refine_diff_density_rms 0.047
_refine_ls_extinction_coef 0.018(2)
_refine_ls_extinction_expression Fc^*^=kFc[1+0.001xFc^2^\l^3^/sin(2\q)]^-1/4^
_refine_ls_extinction_method SHELXL
_refine_ls_goodness_of_fit_ref 1.081
_refine_ls_hydrogen_treatment mixed
_refine_ls_matrix_type full
_refine_ls_number_parameters 36
_refine_ls_number_reflns 489
_refine_ls_number_restraints 0
_refine_ls_restrained_S_all 1.081
_refine_ls_R_factor_all 0.0289
_refine_ls_R_factor_gt 0.0286
_refine_ls_shift/su_max 0.000
_refine_ls_shift/su_mean 0.000
_refine_ls_structure_factor_coef Fsqd
_refine_ls_weighting_details 'calc w=1/[\s^2^(Fo^2^)+(0.0411P)^2^+0.7311P] where P=(Fo^2^+2Fc^2^)/3'
_refine_ls_weighting_scheme calc
_refine_ls_wR_factor_gt 0.0759
_refine_ls_wR_factor_ref 0.0762
_reflns_number_gt 477
_reflns_number_total 489
_reflns_threshold_expression >2sigma(I)
_cod_data_source_file c5dt03481g2.cif
_cod_data_source_block 4_298_K
_cod_depositor_comments
;
The following automatic conversions were performed:

'_symmetry_cell_setting' value 'Tetragonal' changed to 'tetragonal'
according to
/usr/data/users/saulius/crontab/automatic-downloads/rss-feeds/RSC/lib/dictionaries/cif_core.dic
dictionary named 'cif_core.dic' version 2.4.2 from 2011-04-26.

Automatic conversion script
Id: cif_fix_values 3271 2015-04-21 07:52:19Z andrius 
;
_cod_original_sg_symbol_H-M I4/m
_cod_database_code 7036894

loop_
_symmetry_equiv_pos_as_xyz
'x, y, z'
'-y, x, z'
'-x, -y, z'
'y, -x, z'
'x+1/2, y+1/2, z+1/2'
'-y+1/2, x+1/2, z+1/2'
'-x+1/2, -y+1/2, z+1/2'
'y+1/2, -x+1/2, z+1/2'
'-x, -y, -z'
'y, -x, -z'
'x, y, -z'
'-y, x, -z'
'-x+1/2, -y+1/2, -z+1/2'
'y+1/2, -x+1/2, -z+1/2'
'x+1/2, y+1/2, -z+1/2'
'-y+1/2, x+1/2, -z+1/2'

loop_
_atom_site_label
_atom_site_type_symbol
_atom_site_fract_x
_atom_site_fract_y
_atom_site_fract_z
_atom_site_U_iso_or_equiv
_atom_site_adp_type
_atom_site_occupancy
_atom_site_symmetry_multiplicity
_atom_site_calc_flag
_atom_site_refinement_flags
Fe1 Fe 0.5000 0.5000 1.0000 0.0260(3) Uani 1 8 d S
K1 K 0.5000 0.5000 0.5000 0.0469(4) Uani 1 8 d S
N1 N 0.5000 0.5000 0.7445(2) 0.0423(8) Uani 1 4 d S
N2 N 0.7772(3) 0.7163(3) 1.0000 0.0404(6) Uani 1 2 d S
C2 C 0.6753(3) 0.6356(3) 1.0000 0.0302(5) Uani 1 2 d S
C1 C 0.5000 0.5000 0.8391(3) 0.0318(7) Uani 1 4 d S
N3 N 0.5000 0.0000 0.7500 0.0265(6) Uani 1 4 d S
C3 C 0.5775(3) 0.1122(3) 0.6799(2) 0.0625(7) Uani 1 1 d .
H3A H 0.6503 0.0618 0.6342 0.094 Uiso 1 1 calc R
H3B H 0.6281 0.1849 0.7256 0.094 Uiso 1 1 calc R
H3C H 0.5046 0.1628 0.6344 0.094 Uiso 1 1 calc R

loop_
_atom_site_aniso_label
_atom_site_aniso_U_11
_atom_site_aniso_U_22
_atom_site_aniso_U_33
_atom_site_aniso_U_23
_atom_site_aniso_U_13
_atom_site_aniso_U_12
Fe1 0.0278(3) 0.0278(3) 0.0224(4) 0.000 0.000 0.000
K1 0.0551(5) 0.0551(5) 0.0303(6) 0.000 0.000 0.000
N1 0.0522(13) 0.0522(13) 0.0226(16) 0.000 0.000 0.000
N2 0.0356(12) 0.0395(12) 0.0461(13) 0.000 0.000 -0.0044(10)
C2 0.0338(13) 0.0326(12) 0.0242(11) 0.000 0.000 0.0050(10)
C1 0.0305(11) 0.0305(11) 0.0344(18) 0.000 0.000 0.000
N3 0.0253(9) 0.0253(9) 0.0289(15) 0.000 0.000 0.000
C3 0.0653(15) 0.0522(13) 0.0700(16) 0.0220(12) 0.0158(12) -0.0062(11)

loop_
_atom_type_symbol
_atom_type_description
_atom_type_scat_dispersion_real
_atom_type_scat_dispersion_imag
_atom_type_scat_source
C C 0.0030 0.0020 'International Tables Vol C Tables 4.2.6.8 and 6.1.1.4'
H H 0.0000 0.0000 'International Tables Vol C Tables 4.2.6.8 and 6.1.1.4'
Fe Fe 0.3460 0.8440 'International Tables Vol C Tables 4.2.6.8 and 6.1.1.4'
K K 0.2010 0.2490 'International Tables Vol C Tables 4.2.6.8 and 6.1.1.4'
N N 0.0060 0.0030 'International Tables Vol C Tables 4.2.6.8 and 6.1.1.4'

loop_
_geom_angle_atom_site_label_1
_geom_angle_atom_site_label_2
_geom_angle_atom_site_label_3
_geom_angle
_geom_angle_site_symmetry_1
_geom_angle_site_symmetry_3
C1 Fe1 C1 180.000(1) 9_667 .
C1 Fe1 C2 90.000(1) 9_667 .
C1 Fe1 C2 90.000(1) . .
C1 Fe1 C2 90.000(1) 9_667 9_667
C1 Fe1 C2 90.000(1) . 9_667
C2 Fe1 C2 180.00(15) . 9_667
C1 Fe1 C2 90.0 9_667 2_655
C1 Fe1 C2 90.0 . 2_655
C2 Fe1 C2 90.000(1) . 2_655
C2 Fe1 C2 90.000(1) 9_667 2_655
C1 Fe1 C2 90.0 9_667 10_567
C1 Fe1 C2 90.0 . 10_567
C2 Fe1 C2 90.000(1) . 10_567
C2 Fe1 C2 90.000(1) 9_667 10_567
C2 Fe1 C2 180.000(1) 2_655 10_567
N2 C2 Fe1 179.3(2) . .
N1 C1 Fe1 180.000(1) . .
C3 N3 C3 109.44(12) 3_655 14_556
C3 N3 C3 109.5(2) 3_655 .
C3 N3 C3 109.44(12) 14_556 .
C3 N3 C3 109.44(12) 3_655 16_546
C3 N3 C3 109.5(2) 14_556 16_546
C3 N3 C3 109.44(12) . 16_546
N3 C3 H3A 109.5 . .
N3 C3 H3B 109.5 . .
H3A C3 H3B 109.5 . .
N3 C3 H3C 109.5 . .
H3A C3 H3C 109.5 . .
H3B C3 H3C 109.5 . .

loop_
_geom_bond_atom_site_label_1
_geom_bond_atom_site_label_2
_geom_bond_distance
_geom_bond_site_symmetry_2
Fe1 C1 1.955(4) 9_667
Fe1 C1 1.955(4) .
Fe1 C2 1.959(3) .
Fe1 C2 1.959(3) 9_667
Fe1 C2 1.959(3) 2_655
Fe1 C2 1.959(3) 10_567
N1 C1 1.150(4) .
N2 C2 1.150(3) .
N3 C3 1.476(2) 3_655
N3 C3 1.476(2) 14_556
N3 C3 1.476(2) .
N3 C3 1.476(2) 16_546
C3 H3A 0.9600 .
C3 H3B 0.9600 .
C3 H3C 0.9600 .

loop_
_geom_torsion_atom_site_label_1
_geom_torsion_atom_site_label_2
_geom_torsion_atom_site_label_3
_geom_torsion_atom_site_label_4
_geom_torsion
_geom_torsion_site_symmetry_1
C1 Fe1 C2 N2 -90.0 9_667
C1 Fe1 C2 N2 90.0 .
C2 Fe1 C2 N2 0.0 9_667
C2 Fe1 C2 N2 0.0 2_655
C2 Fe1 C2 N2 180.0 10_567
C1 Fe1 C1 N1 0(100) 9_667
C2 Fe1 C1 N1 -87(100) .
C2 Fe1 C1 N1 93(100) 9_667
C2 Fe1 C1 N1 3(100) 2_655
C2 Fe1 C1 N1 -177(100) 10_567
